data_8101864
loop_
_publ_author_name
'Frey, W.'
'Lee, J. Y.'
'J\"ager, V.'

_publ_section_title
;
Crystal structure of 1,3,5-tris(4-methoxyphenyl)-1H-1,2,4-triazole-
2-oxide, C~23~H~21~N~3~O~4~
;
_journal_issue 4
_journal_name_full 'Zeitschrift f\"ur Kristallographie - New Crystal Structures'
_journal_page_first 567
_journal_page_last 568
_journal_volume 220
_journal_year 2005
_chemical_formula_sum 'C23 H21 N3 O4'
_chemical_formula_weight 403.43
_chemical_melting_point 483.5(5)
_chemical_name_systematic
; 
1,3,5-tris(4-methoxyphenyl)-1H-1,2,4-triazole-2-oxide 
;
_space_group_IT_number 14
_symmetry_cell_setting monoclinic
_symmetry_space_group_name_Hall '-P 2ybc'
_symmetry_space_group_name_H-M 'P 1 21/c 1'
_atom_sites_solution_hydrogens geom
_atom_sites_solution_primary direct
_atom_sites_solution_secondary difmap
_audit_creation_method SHELXL-97
_cell_angle_alpha 90.00
_cell_angle_beta 101.620(6)
_cell_angle_gamma 90.00
_cell_formula_units_Z 4
_cell_length_a 10.7855(7)
_cell_length_b 8.3439(6)
_cell_length_c 22.9603(18)
_cell_measurement_reflns_used 30
_cell_measurement_temperature 293(2)
_cell_measurement_theta_max 26
_cell_measurement_theta_min 24
_cell_volume 2023.9(3)
_computing_cell_refinement 'Bruker Xscans'
_computing_data_collection 'Bruker Xscans'
_computing_data_reduction 'Bruker Xscans'
_computing_molecular_graphics 'SHELXTL - XP'
_computing_structure_refinement 'SHELXL-97 (Sheldrick, 1997)'
_computing_structure_solution 'SHELXS-97 (Sheldrick, 1990)'
_diffrn_ambient_temperature 293(2)
_diffrn_measured_fraction_theta_full 0.974
_diffrn_measured_fraction_theta_max 0.974
_diffrn_measurement_device_type 'Siemens P4'
_diffrn_measurement_method omega
_diffrn_radiation_monochromator graphite
_diffrn_radiation_source 'fine-focus sealed tube'
_diffrn_radiation_type CuK\a
_diffrn_radiation_wavelength 1.54178
_diffrn_reflns_av_R_equivalents 0.0287
_diffrn_reflns_av_sigmaI/netI 0.0486
_diffrn_reflns_limit_h_max 12
_diffrn_reflns_limit_h_min 0
_diffrn_reflns_limit_k_max 0
_diffrn_reflns_limit_k_min -8
_diffrn_reflns_limit_l_max 26
_diffrn_reflns_limit_l_min -26
_diffrn_reflns_number 3537
_diffrn_reflns_theta_full 64.98
_diffrn_reflns_theta_max 64.98
_diffrn_reflns_theta_min 4.18
_diffrn_standards_interval_count 100
_diffrn_standards_number 3
_exptl_absorpt_coefficient_mu 0.754
_exptl_absorpt_correction_type none
_exptl_crystal_colour colorless
_exptl_crystal_density_diffrn 1.324
_exptl_crystal_density_method 'not measured'
_exptl_crystal_description plate
_exptl_crystal_F_000 848
_exptl_crystal_size_max 0.40
_exptl_crystal_size_mid 0.20
_exptl_crystal_size_min 0.05
_refine_diff_density_max 0.226
_refine_diff_density_min -0.244
_refine_diff_density_rms 0.056
_refine_ls_extinction_coef 0.0029(4)
_refine_ls_extinction_expression Fc^*^=kFc[1+0.001xFc^2^\l^3^/sin(2\q)]^-1/4^
_refine_ls_extinction_method SHELXL
_refine_ls_goodness_of_fit_ref 1.076
_refine_ls_hydrogen_treatment mixed
_refine_ls_matrix_type full
_refine_ls_number_parameters 272
_refine_ls_number_reflns 3350
_refine_ls_number_restraints 0
_refine_ls_restrained_S_all 1.076
_refine_ls_R_factor_all 0.0807
_refine_ls_R_factor_gt 0.0558
_refine_ls_shift/su_max 0.000
_refine_ls_shift/su_mean 0.000
_refine_ls_structure_factor_coef Fsqd
_refine_ls_weighting_details 'calc w=1/[\s^2^(Fo^2^)+(0.0930P)^2^+0.5482P] where P=(Fo^2^+2Fc^2^)/3'
_refine_ls_weighting_scheme calc
_refine_ls_wR_factor_gt 0.1418
_refine_ls_wR_factor_ref 0.1851
_reflns_number_gt 2200
_reflns_number_total 3350
_reflns_threshold_expression >2sigma(I)
_cod_data_source_file 1267-1644.cff
_cod_data_source_block wf862jyl
_cod_depositor_comments
;
The following automatic conversions were performed:

'_chemical_melting_point' value '483-484 K' was changed to '483.5(5)'
- the average value was taken and precision was estimated.

Automatic conversion script
Id: cif_fix_values 1569 2011-02-09 13:29:24Z adriana 
;
_cod_original_sg_symbol_H-M P12(1)/c1
_cod_database_code 8101864

loop_
_symmetry_equiv_pos_as_xyz
'x, y, z'
'-x, y+1/2, -z+1/2'
'-x, -y, -z'
'x, -y-1/2, z-1/2'

loop_
_atom_site_label
_atom_site_type_symbol
_atom_site_fract_x
_atom_site_fract_y
_atom_site_fract_z
_atom_site_U_iso_or_equiv
_atom_site_adp_type
_atom_site_occupancy
_atom_site_symmetry_multiplicity
_atom_site_Wyckoff_symbol
_atom_site_calc_flag
_atom_site_refinement_flags
_atom_site_disorder_assembly
_atom_site_disorder_group
N1 N 0.1507(2) 0.1224(3) 0.07843(9) 0.0433(5) Uani 1 4 e d . . .
O1 O 0.1313(2) 0.1709(3) 0.02438(8) 0.0559(6) Uani 1 4 e d . . .
N2 N 0.2113(2) -0.0250(3) 0.09489(9) 0.0445(6) Uani 1 4 e d . . .
O2 O 0.4514(2) -0.3509(3) -0.06180(10) 0.0712(7) Uani 1 4 e d . . .
O3 O 0.3874(2) -0.5482(3) 0.30983(9) 0.0602(6) Uani 1 4 e d . . .
C3 C 0.2167(2) -0.0399(3) 0.15466(11) 0.0420(6) Uani 1 4 e d . . .
N4 N 0.1628(2) 0.0850(3) 0.17485(9) 0.0460(6) Uani 1 4 e d . . .
O4 O -0.1130(2) 0.7675(3) 0.15936(10) 0.0690(7) Uani 1 4 e d . . .
C5 C 0.1231(2) 0.1853(3) 0.12777(11) 0.0413(6) Uani 1 4 e d . . .
C6 C 0.2745(2) -0.1070(3) 0.05474(11) 0.0418(6) Uani 1 4 e d . . .
C7 C 0.4050(3) -0.1097(4) 0.06593(12) 0.0493(7) Uani 1 4 e d . . .
H7 H 0.4507 -0.0566 0.0990 0.059 Uiso 1 4 e calc R . .
C8 C 0.4684(3) -0.1911(4) 0.02818(13) 0.0522(7) Uani 1 4 e d . . .
H8 H 0.5564 -0.1946 0.0362 0.063 Uiso 1 4 e calc R . .
C9 C 0.4000(3) -0.2670(4) -0.02153(12) 0.0499(7) Uani 1 4 e d . . .
C10 C 0.2674(3) -0.2604(4) -0.03341(12) 0.0542(8) Uani 1 4 e d . . .
H10 H 0.2214 -0.3096 -0.0673 0.065 Uiso 1 4 e calc R . .
C11 C 0.2053(3) -0.1816(4) 0.00472(11) 0.0478(7) Uani 1 4 e d . . .
H11 H 0.1173 -0.1783 -0.0030 0.057 Uiso 1 4 e calc R . .
C12 C 0.5859(4) -0.3558(5) -0.0532(2) 0.0849(12) Uani 1 4 e d . . .
H12A H 0.6101 -0.4178 -0.0843 0.127 Uiso 1 4 e calc R . .
H12B H 0.6201 -0.4041 -0.0154 0.127 Uiso 1 4 e calc R . .
H12C H 0.6182 -0.2487 -0.0540 0.127 Uiso 1 4 e calc R . .
C13 C 0.2683(3) -0.1755(3) 0.19173(11) 0.0432(6) Uani 1 4 e d . . .
C14 C 0.2820(3) -0.3283(3) 0.16973(12) 0.0464(7) Uani 1 4 e d . . .
H14 H 0.2637 -0.3454 0.1289 0.056 Uiso 1 4 e calc R . .
C15 C 0.3225(3) -0.4555(3) 0.20757(11) 0.0453(6) Uani 1 4 e d . . .
H15 H 0.3312 -0.5570 0.1921 0.054 Uiso 1 4 e calc R . .
C16 C 0.3499(3) -0.4312(4) 0.26855(12) 0.0465(7) Uani 1 4 e d . . .
C17 C 0.3390(3) -0.2788(4) 0.29108(12) 0.0563(8) Uani 1 4 e d . . .
H17 H 0.3589 -0.2614 0.3319 0.068 Uiso 1 4 e calc R . .
C18 C 0.2987(3) -0.1532(4) 0.25317(12) 0.0525(7) Uani 1 4 e d . . .
H18 H 0.2916 -0.0515 0.2688 0.063 Uiso 1 4 e calc R . .
C19 C 0.3814(3) -0.7105(4) 0.28989(15) 0.0604(8) Uani 1 4 e d . . .
H19A H 0.4096 -0.7803 0.3232 0.091 Uiso 1 4 e calc R . .
H19B H 0.4347 -0.7239 0.2614 0.091 Uiso 1 4 e calc R . .
H19C H 0.2956 -0.7366 0.2717 0.091 Uiso 1 4 e calc R . .
C20 C 0.0578(2) 0.3364(3) 0.13161(11) 0.0417(6) Uani 1 4 e d . . .
C21 C 0.0227(3) 0.3746(4) 0.18527(12) 0.0503(7) Uani 1 4 e d . . .
H21 H 0.0383 0.3015 0.2165 0.060 Uiso 1 4 e calc R . .
C22 C -0.0341(3) 0.5172(4) 0.19285(13) 0.0536(7) Uani 1 4 e d . . .
H22 H -0.0569 0.5402 0.2289 0.064 Uiso 1 4 e calc R . .
C23 C -0.0581(3) 0.6283(4) 0.14670(12) 0.0483(7) Uani 1 4 e d . . .
C24 C -0.0259(3) 0.5925(4) 0.09261(11) 0.0462(7) Uani 1 4 e d . . .
H24 H -0.0435 0.6650 0.0613 0.055 Uiso 1 4 e calc R . .
C25 C 0.0327(3) 0.4483(3) 0.08554(11) 0.0449(6) Uani 1 4 e d . . .
H25 H 0.0557 0.4256 0.0495 0.054 Uiso 1 4 e calc R . .
C26 C -0.1393(4) 0.8877(4) 0.11476(15) 0.0657(9) Uani 1 4 e d . . .
H26A H -0.1768 0.9788 0.1300 0.099 Uiso 1 4 e calc R . .
H26B H -0.1969 0.8460 0.0807 0.099 Uiso 1 4 e calc R . .
H26C H -0.0620 0.9195 0.1034 0.099 Uiso 1 4 e calc R . .

loop_
_atom_site_aniso_label
_atom_site_aniso_U_11
_atom_site_aniso_U_22
_atom_site_aniso_U_33
_atom_site_aniso_U_23
_atom_site_aniso_U_13
_atom_site_aniso_U_12
N1 0.0474(12) 0.0440(14) 0.0376(11) 0.0011(9) 0.0067(9) 0.0043(10)
O1 0.0745(14) 0.0597(13) 0.0337(10) 0.0090(9) 0.0116(9) 0.0151(11)
N2 0.0515(13) 0.0464(14) 0.0349(11) 0.0025(9) 0.0076(9) 0.0098(10)
O2 0.0716(15) 0.0858(18) 0.0634(13) -0.0111(12) 0.0304(11) 0.0146(13)
O3 0.0794(15) 0.0453(13) 0.0503(11) 0.0079(9) 0.0000(10) 0.0058(11)
C3 0.0472(14) 0.0460(16) 0.0327(12) 0.0010(11) 0.0075(10) 0.0026(12)
N4 0.0550(13) 0.0443(14) 0.0386(11) 0.0011(10) 0.0092(10) 0.0059(11)
O4 0.1020(18) 0.0535(14) 0.0590(13) 0.0076(10) 0.0340(12) 0.0272(13)
C5 0.0460(14) 0.0421(15) 0.0349(13) 0.0008(11) 0.0060(10) 0.0022(11)
C6 0.0454(14) 0.0424(16) 0.0379(13) 0.0007(11) 0.0090(10) 0.0043(11)
C7 0.0479(15) 0.0502(18) 0.0468(15) -0.0032(12) 0.0029(12) -0.0039(13)
C8 0.0423(15) 0.0574(19) 0.0576(16) -0.0018(14) 0.0115(12) -0.0014(13)
C9 0.0576(17) 0.0502(18) 0.0459(15) 0.0021(12) 0.0199(13) 0.0062(13)
C10 0.0561(17) 0.064(2) 0.0422(15) -0.0106(14) 0.0080(12) 0.0002(14)
C11 0.0440(15) 0.0556(18) 0.0426(14) -0.0037(12) 0.0057(11) -0.0017(13)
C12 0.075(2) 0.080(3) 0.113(3) 0.000(2) 0.053(2) 0.013(2)
C13 0.0463(14) 0.0430(16) 0.0402(13) 0.0022(11) 0.0082(11) 0.0022(12)
C14 0.0490(15) 0.0488(17) 0.0402(14) -0.0008(12) 0.0062(11) 0.0002(12)
C15 0.0501(15) 0.0401(16) 0.0440(14) -0.0029(12) 0.0055(11) -0.0004(12)
C16 0.0485(15) 0.0464(17) 0.0434(14) 0.0043(12) 0.0068(11) 0.0029(12)
C17 0.078(2) 0.0519(19) 0.0373(14) -0.0003(13) 0.0075(13) 0.0088(15)
C18 0.072(2) 0.0451(17) 0.0383(14) -0.0018(12) 0.0071(13) 0.0067(14)
C19 0.066(2) 0.0454(19) 0.067(2) 0.0076(15) 0.0069(15) 0.0049(15)
C20 0.0455(14) 0.0428(16) 0.0367(13) -0.0019(11) 0.0082(10) 0.0003(11)
C21 0.0631(18) 0.0478(18) 0.0422(14) 0.0075(12) 0.0162(12) 0.0053(14)
C22 0.0690(18) 0.0529(18) 0.0447(15) -0.0002(13) 0.0253(13) 0.0063(15)
C23 0.0537(16) 0.0459(17) 0.0473(15) 0.0000(12) 0.0149(12) 0.0059(13)
C24 0.0553(16) 0.0454(16) 0.0380(13) 0.0032(11) 0.0098(11) 0.0040(13)
C25 0.0528(15) 0.0459(17) 0.0356(13) 0.0011(11) 0.0084(11) 0.0011(12)
C26 0.080(2) 0.053(2) 0.067(2) 0.0098(16) 0.0241(17) 0.0176(17)

loop_
_atom_type_symbol
_atom_type_description
_atom_type_scat_dispersion_real
_atom_type_scat_dispersion_imag
_atom_type_scat_source
C C 0.0181 0.0091 'International Tables Vol C Tables 4.2.6.8 and 6.1.1.4'
H H 0.0000 0.0000 'International Tables Vol C Tables 4.2.6.8 and 6.1.1.4'
N N 0.0311 0.0180 'International Tables Vol C Tables 4.2.6.8 and 6.1.1.4'
O O 0.0492 0.0322 'International Tables Vol C Tables 4.2.6.8 and 6.1.1.4'

loop_
_geom_angle_atom_site_label_1
_geom_angle_atom_site_label_2
_geom_angle_atom_site_label_3
_geom_angle
_geom_angle_site_symmetry_1
_geom_angle_site_symmetry_3
_geom_angle_publ_flag
O1 N1 C5 132.6(2) . . ?
O1 N1 N2 120.8(2) . . ?
C5 N1 N2 106.6(2) . . ?
C3 N2 N1 105.8(2) . . ?
C3 N2 C6 132.5(2) . . ?
N1 N2 C6 120.1(2) . . ?
C9 O2 C12 117.5(3) . . ?
C16 O3 C19 117.9(2) . . ?
N4 C3 N2 110.3(2) . . ?
N4 C3 C13 123.4(2) . . ?
N2 C3 C13 126.2(2) . . ?
C3 N4 C5 107.2(2) . . ?
C23 O4 C26 118.7(2) . . ?
N1 C5 N4 110.0(2) . . ?
N1 C5 C20 125.8(2) . . ?
N4 C5 C20 124.1(2) . . ?
C7 C6 C11 120.4(2) . . ?
C7 C6 N2 119.4(2) . . ?
C11 C6 N2 120.2(2) . . ?
C6 C7 C8 120.4(3) . . ?
C6 C7 H7 119.8 . . ?
C8 C7 H7 119.8 . . ?
C9 C8 C7 119.5(3) . . ?
C9 C8 H8 120.2 . . ?
C7 C8 H8 120.2 . . ?
O2 C9 C8 125.0(3) . . ?
O2 C9 C10 115.2(3) . . ?
C8 C9 C10 119.8(3) . . ?
C11 C10 C9 120.3(3) . . ?
C11 C10 H10 119.8 . . ?
C9 C10 H10 119.8 . . ?
C10 C11 C6 119.5(3) . . ?
C10 C11 H11 120.2 . . ?
C6 C11 H11 120.2 . . ?
O2 C12 H12A 109.5 . . ?
O2 C12 H12B 109.5 . . ?
H12A C12 H12B 109.5 . . ?
O2 C12 H12C 109.5 . . ?
H12A C12 H12C 109.5 . . ?
H12B C12 H12C 109.5 . . ?
C14 C13 C18 118.0(3) . . ?
C14 C13 C3 123.8(2) . . ?
C18 C13 C3 118.1(2) . . ?
C15 C14 C13 121.2(2) . . ?
C15 C14 H14 119.4 . . ?
C13 C14 H14 119.4 . . ?
C14 C15 C16 119.8(3) . . ?
C14 C15 H15 120.1 . . ?
C16 C15 H15 120.1 . . ?
O3 C16 C15 124.8(3) . . ?
O3 C16 C17 115.6(2) . . ?
C15 C16 C17 119.6(3) . . ?
C18 C17 C16 120.2(3) . . ?
C18 C17 H17 119.9 . . ?
C16 C17 H17 119.9 . . ?
C17 C18 C13 121.2(3) . . ?
C17 C18 H18 119.4 . . ?
C13 C18 H18 119.4 . . ?
O3 C19 H19A 109.5 . . ?
O3 C19 H19B 109.5 . . ?
H19A C19 H19B 109.5 . . ?
O3 C19 H19C 109.5 . . ?
H19A C19 H19C 109.5 . . ?
H19B C19 H19C 109.5 . . ?
C25 C20 C21 118.0(3) . . ?
C25 C20 C5 123.8(2) . . ?
C21 C20 C5 118.2(2) . . ?
C22 C21 C20 121.3(3) . . ?
C22 C21 H21 119.3 . . ?
C20 C21 H21 119.3 . . ?
C21 C22 C23 120.2(3) . . ?
C21 C22 H22 119.9 . . ?
C23 C22 H22 119.9 . . ?
O4 C23 C24 125.0(3) . . ?
O4 C23 C22 115.3(2) . . ?
C24 C23 C22 119.7(3) . . ?
C25 C24 C23 119.7(3) . . ?
C25 C24 H24 120.2 . . ?
C23 C24 H24 120.2 . . ?
C24 C25 C20 121.1(2) . . ?
C24 C25 H25 119.4 . . ?
C20 C25 H25 119.4 . . ?
O4 C26 H26A 109.5 . . ?
O4 C26 H26B 109.5 . . ?
H26A C26 H26B 109.5 . . ?
O4 C26 H26C 109.5 . . ?
H26A C26 H26C 109.5 . . ?
H26B C26 H26C 109.5 . . ?

loop_
_geom_bond_atom_site_label_1
_geom_bond_atom_site_label_2
_geom_bond_distance
_geom_bond_site_symmetry_2
_geom_bond_publ_flag
N1 O1 1.282(3) . ?
N1 C5 1.335(3) . ?
N1 N2 1.408(3) . ?
N2 C3 1.367(3) . ?
N2 C6 1.427(3) . ?
O2 C9 1.363(3) . ?
O2 C12 1.425(4) . ?
O3 C16 1.364(3) . ?
O3 C19 1.427(4) . ?
C3 N4 1.322(3) . ?
C3 C13 1.457(4) . ?
N4 C5 1.366(3) . ?
O4 C23 1.361(3) . ?
O4 C26 1.421(4) . ?
C5 C20 1.455(4) . ?
C6 C7 1.379(4) . ?
C6 C11 1.385(4) . ?
C7 C8 1.385(4) . ?
C7 H7 0.9300 . ?
C8 C9 1.381(4) . ?
C8 H8 0.9300 . ?
C9 C10 1.402(4) . ?
C10 C11 1.373(4) . ?
C10 H10 0.9300 . ?
C11 H11 0.9300 . ?
C12 H12A 0.9600 . ?
C12 H12B 0.9600 . ?
C12 H12C 0.9600 . ?
C13 C14 1.390(4) . ?
C13 C18 1.395(4) . ?
C14 C15 1.385(4) . ?
C14 H14 0.9300 . ?
C15 C16 1.386(4) . ?
C15 H15 0.9300 . ?
C16 C17 1.387(4) . ?
C17 C18 1.375(4) . ?
C17 H17 0.9300 . ?
C18 H18 0.9300 . ?
C19 H19A 0.9600 . ?
C19 H19B 0.9600 . ?
C19 H19C 0.9600 . ?
C20 C25 1.396(4) . ?
C20 C21 1.397(4) . ?
C21 C22 1.365(4) . ?
C21 H21 0.9300 . ?
C22 C23 1.392(4) . ?
C22 H22 0.9300 . ?
C23 C24 1.388(4) . ?
C24 C25 1.383(4) . ?
C24 H24 0.9300 . ?
C25 H25 0.9300 . ?
C26 H26A 0.9600 . ?
C26 H26B 0.9600 . ?
C26 H26C 0.9600 . ?

loop_
_geom_torsion_atom_site_label_1
_geom_torsion_atom_site_label_2
_geom_torsion_atom_site_label_3
_geom_torsion_atom_site_label_4
_geom_torsion
_geom_torsion_site_symmetry_1
_geom_torsion_site_symmetry_2
_geom_torsion_site_symmetry_3
_geom_torsion_site_symmetry_4
_geom_torsion_publ_flag
O1 N1 N2 C3 -180.0(2) . . . . ?
C5 N1 N2 C3 -0.4(3) . . . . ?
O1 N1 N2 C6 12.7(4) . . . . ?
C5 N1 N2 C6 -167.8(2) . . . . ?
N1 N2 C3 N4 0.9(3) . . . . ?
C6 N2 C3 N4 166.0(3) . . . . ?
N1 N2 C3 C13 178.3(2) . . . . ?
C6 N2 C3 C13 -16.6(5) . . . . ?
N2 C3 N4 C5 -1.0(3) . . . . ?
C13 C3 N4 C5 -178.4(2) . . . . ?
O1 N1 C5 N4 179.3(3) . . . . ?
N2 N1 C5 N4 -0.2(3) . . . . ?
O1 N1 C5 C20 0.6(5) . . . . ?
N2 N1 C5 C20 -178.9(2) . . . . ?
C3 N4 C5 N1 0.7(3) . . . . ?
C3 N4 C5 C20 179.5(3) . . . . ?
C3 N2 C6 C7 -56.5(4) . . . . ?
N1 N2 C6 C7 106.9(3) . . . . ?
C3 N2 C6 C11 124.2(3) . . . . ?
N1 N2 C6 C11 -72.4(3) . . . . ?
C11 C6 C7 C8 -1.9(4) . . . . ?
N2 C6 C7 C8 178.8(3) . . . . ?
C6 C7 C8 C9 1.3(5) . . . . ?
C12 O2 C9 C8 -2.4(5) . . . . ?
C12 O2 C9 C10 177.5(3) . . . . ?
C7 C8 C9 O2 -179.9(3) . . . . ?
C7 C8 C9 C10 0.3(5) . . . . ?
O2 C9 C10 C11 178.8(3) . . . . ?
C8 C9 C10 C11 -1.3(5) . . . . ?
C9 C10 C11 C6 0.7(5) . . . . ?
C7 C6 C11 C10 0.9(4) . . . . ?
N2 C6 C11 C10 -179.8(3) . . . . ?
N4 C3 C13 C14 155.4(3) . . . . ?
N2 C3 C13 C14 -21.6(4) . . . . ?
N4 C3 C13 C18 -20.6(4) . . . . ?
N2 C3 C13 C18 162.4(3) . . . . ?
C18 C13 C14 C15 1.1(4) . . . . ?
C3 C13 C14 C15 -174.9(2) . . . . ?
C13 C14 C15 C16 0.1(4) . . . . ?
C19 O3 C16 C15 -9.2(4) . . . . ?
C19 O3 C16 C17 170.4(3) . . . . ?
C14 C15 C16 O3 178.4(3) . . . . ?
C14 C15 C16 C17 -1.3(4) . . . . ?
O3 C16 C17 C18 -178.4(3) . . . . ?
C15 C16 C17 C18 1.3(5) . . . . ?
C16 C17 C18 C13 -0.1(5) . . . . ?
C14 C13 C18 C17 -1.1(5) . . . . ?
C3 C13 C18 C17 175.2(3) . . . . ?
N1 C5 C20 C25 -10.4(4) . . . . ?
N4 C5 C20 C25 171.0(3) . . . . ?
N1 C5 C20 C21 172.2(3) . . . . ?
N4 C5 C20 C21 -6.4(4) . . . . ?
C25 C20 C21 C22 -0.3(4) . . . . ?
C5 C20 C21 C22 177.3(3) . . . . ?
C20 C21 C22 C23 -0.1(5) . . . . ?
C26 O4 C23 C24 -0.5(5) . . . . ?
C26 O4 C23 C22 179.4(3) . . . . ?
C21 C22 C23 O4 -178.9(3) . . . . ?
C21 C22 C23 C24 1.0(5) . . . . ?
O4 C23 C24 C25 178.3(3) . . . . ?
C22 C23 C24 C25 -1.6(4) . . . . ?
C23 C24 C25 C20 1.3(4) . . . . ?
C21 C20 C25 C24 -0.3(4) . . . . ?
C5 C20 C25 C24 -177.7(3) . . . . ?
